data_4132814
loop_
_publ_author_name
'Liu, Lujia'
'Li, Liang'
'DeGayner, Jordan A.'
'Winegar, Peter H.'
'Fang, Yu'
'Harris, T. David'

_publ_section_title
;
 Harnessing Structural Dynamics in a 2D Manganese-Benzoquinoid Framework
 To Dramatically Accelerate Metal Transport in Diffusion-Limited Metal
 Exchange Reactions.
;
_journal_issue 36
_journal_name_full 'Journal of the American Chemical Society'
_journal_page_first 11444
_journal_page_last 11453
_journal_paper_doi 10.1021/jacs.8b06774
_journal_volume 140
_journal_year 2018
_chemical_formula_moiety 'C18 Cl6 Mn2 O12, 2(C8 H20 N1)'
_chemical_formula_sum 'C34 H40 Cl6 Mn2 N2 O12'
_chemical_formula_weight 991.26
_space_group_crystal_system trigonal
_space_group_IT_number 162
_space_group_name_Hall '-P 3 2'
_space_group_name_H-M_alt 'P -3 1 m'
_atom_sites_solution_hydrogens geom
_audit_creation_date 2017-10-05
_audit_creation_method
;
Olex2 1.2
(compiled 2015.09.30 svn.r3233 for OlexSys, GUI svn.r5103)
;
_cell_angle_alpha 90
_cell_angle_beta 90
_cell_angle_gamma 120
_cell_formula_units_Z 1
_cell_length_a 14.0315(12)
_cell_length_b 14.0315(12)
_cell_length_c 10.2484(17)
_cell_measurement_reflns_used 2695
_cell_measurement_temperature 100(2)
_cell_measurement_theta_max 22.248
_cell_measurement_theta_min 2.600
_cell_volume 1747.4(4)
_computing_cell_refinement 'SAINT V8.34A (Bruker, 2013)'
_computing_data_collection 'APEX2 V2014.11-0 (Bruker, 2014)'
_computing_data_reduction 'Bruker SAINT'
_computing_molecular_graphics 'Olex2 (Dolomanov et al., 2009)'
_computing_publication_material 'Olex2 (Dolomanov et al., 2009)'
_computing_structure_refinement 'ShelXL (Sheldrick, 2015)'
_computing_structure_solution 'ShelXT (Sheldrick, 2015)'
_diffrn_ambient_temperature 99.98
_diffrn_detector_area_resol_mean 8
_diffrn_measured_fraction_theta_full 0.998
_diffrn_measured_fraction_theta_max 0.998
_diffrn_measurement_device_type 'Bruker Kappa APEX CCD area detector'
_diffrn_measurement_method '\w and \f scans'
_diffrn_radiation_monochromator graphite
_diffrn_radiation_type MoK\a
_diffrn_radiation_wavelength 0.71073
_diffrn_reflns_av_R_equivalents 0.0577
_diffrn_reflns_av_unetI/netI 0.0313
_diffrn_reflns_Laue_measured_fraction_full 0.998
_diffrn_reflns_Laue_measured_fraction_max 0.998
_diffrn_reflns_limit_h_max 15
_diffrn_reflns_limit_h_min -14
_diffrn_reflns_limit_k_max 8
_diffrn_reflns_limit_k_min -14
_diffrn_reflns_limit_l_max 11
_diffrn_reflns_limit_l_min -10
_diffrn_reflns_number 9151
_diffrn_reflns_point_group_measured_fraction_full 0.998
_diffrn_reflns_point_group_measured_fraction_max 0.998
_diffrn_reflns_theta_full 22.545
_diffrn_reflns_theta_max 22.545
_diffrn_reflns_theta_min 1.676
_diffrn_source 'sealed tube'
_exptl_absorpt_coefficient_mu 0.627
_exptl_absorpt_correction_T_max 0.7448
_exptl_absorpt_correction_T_min 0.6159
_exptl_absorpt_correction_type multi-scan
_exptl_absorpt_process_details
;
SADABS-2014/5 (Bruker,2014/5) was used for absorption correction.
wR2(int) was 0.0698 before and 0.0558 after correction.
The Ratio of minimum to maximum transmission is 0.8269.
The \l/2 correction factor is Not present.
;
_exptl_crystal_colour brown
_exptl_crystal_colour_primary brown
_exptl_crystal_density_diffrn 0.942
_exptl_crystal_description block
_exptl_crystal_F_000 506
_exptl_crystal_size_max 0.339
_exptl_crystal_size_mid 0.232
_exptl_crystal_size_min 0.036
_refine_diff_density_max 0.921
_refine_diff_density_min -0.426
_refine_diff_density_rms 0.088
_refine_ls_extinction_method none
_refine_ls_goodness_of_fit_ref 1.114
_refine_ls_hydrogen_treatment constr
_refine_ls_matrix_type full
_refine_ls_number_parameters 71
_refine_ls_number_reflns 842
_refine_ls_number_restraints 31
_refine_ls_restrained_S_all 1.114
_refine_ls_R_factor_all 0.0790
_refine_ls_R_factor_gt 0.0680
_refine_ls_shift/su_max 0.000
_refine_ls_shift/su_mean 0.000
_refine_ls_structure_factor_coef Fsqd
_refine_ls_weighting_details 'w=1/[\s^2^(Fo^2^)+(0.0962P)^2^+6.6789P] where P=(Fo^2^+2Fc^2^)/3'
_refine_ls_weighting_scheme calc
_refine_ls_wR_factor_gt 0.1909
_refine_ls_wR_factor_ref 0.1963
_reflns_Friedel_coverage 0.000
_reflns_number_gt 690
_reflns_number_total 842
_reflns_threshold_expression 'I > 2\s(I)'
_cod_data_source_file ja8b06774_si_002.cif
_cod_data_source_block 1
_cod_database_code 4132814
_shelx_space_group_comment
;
The symmetry employed for this shelxl refinement is uniquely defined
by the following loop, which should always be used as a source of
symmetry information in preference to the above space-group names.
They are only intended as comments.
;
_shelx_estimated_absorpt_t_max 0.978
_shelx_estimated_absorpt_t_min 0.816
_olex2_refinement_description
;
1. Fixed Uiso
 At 1.2 times of:
  All C(H,H) groups
 At 1.5 times of:
  All C(H,H,H) groups
2. Restrained distances
 N1-C3
 1.56 with sigma of 0.01
 C3-C4
 1.54 with sigma of 0.01
 N1-C3 \\sim N1-C5
 with sigma of 0.01
 N1-C6 \\sim N1-C4
 with sigma of 0.01
 C3-C6 \\sim C5-C4
 with sigma of 0.01
3. Restrained planarity
 N1, C3, C4, C5, C6
 with sigma of 0.001
4. Uiso/Uaniso restraints and constraints
N1 \\sim C3 \\sim C4 \\sim C5 \\sim C6: within 2A with sigma of 0.04 and sigma
for terminal atoms of 0.08
C5 \\sim C6: within 2A with sigma of 0.001 and sigma for terminal atoms of 0.02
5. Others
 Fixed Sof: C4(0.33333) H4A(0.33333) H4B(0.33333) H4C(0.33333) C3(0.33333)
 H3A(0.33333) H3B(0.33333) C5(0.33333) H5A(0.33333) H5B(0.33333) C6(0.33333)
 H6A(0.33333) H6B(0.33333) H6C(0.33333)
6.a Secondary CH2 refined with riding coordinates:
 C3(H3A,H3B), C5(H5A,H5B)
6.b Me refined with riding coordinates:
 C4(H4A,H4B,H4C), C6(H6A,H6B,H6C)
;
_shelx_shelxl_version_number 2014/7
_olex2_submission_special_instructions 'No special instructions were received'

loop_
_space_group_symop_operation_xyz
'x, y, z'
'-y, x-y, z'
'-x+y, -x, z'
'-y, -x, -z'
'-x+y, y, -z'
'x, x-y, -z'
'-x, -y, -z'
'y, -x+y, -z'
'x-y, x, -z'
'y, x, z'
'x-y, -y, z'
'-x, -x+y, z'

loop_
_atom_site_label
_atom_site_type_symbol
_atom_site_fract_x
_atom_site_fract_y
_atom_site_fract_z
_atom_site_U_iso_or_equiv
_atom_site_adp_type
_atom_site_occupancy
_atom_site_site_symmetry_order
_atom_site_calc_flag
_atom_site_refinement_flags_posn
_atom_site_refinement_flags_adp
_atom_site_refinement_flags_occupancy
_atom_site_disorder_assembly
_atom_site_disorder_group
Mn1 Mn 0.6667 0.3333 1.0000 0.0259(7) Uani 1 6 d S T P . .
Cl1 Cl 0.38091(18) 0.0000 0.7359(2) 0.0500(8) Uani 1 2 d S T P . .
O1 O 0.5481(3) 0.1924(3) 0.8903(3) 0.0316(10) Uani 1 1 d . . . . .
C1 C 0.5203(4) 0.0990(4) 0.9355(5) 0.0244(13) Uani 1 1 d . . . . .
C2 C 0.4471(6) 0.0000 0.8789(7) 0.0298(19) Uani 1 2 d S T P . .
N1 N 0.6667 0.3333 0.5000 0.058(4) Uani 1 6 d DS TU P . .
C4 C 0.6356(9) 0.4880(10) 0.4037(17) 0.075(8) Uani 0.3333 1 d D U . A -1
H4A H 0.6476 0.5320 0.3248 0.112 Uiso 0.3333 1 calc R . . A -1
H4B H 0.5566 0.4455 0.4227 0.112 Uiso 0.3333 1 calc R . . A -1
H4C H 0.6741 0.5368 0.4773 0.112 Uiso 0.3333 1 calc R . . A -1
C3 C 0.6800(9) 0.4092(10) 0.3823(11) 0.058(6) Uani 0.3333 1 d D U . A -1
H3A H 0.7591 0.4533 0.3605 0.070 Uiso 0.3333 1 calc R . . A -1
H3B H 0.6419 0.3622 0.3060 0.070 Uiso 0.3333 1 calc R . . A -1
C5 C 0.7174(12) 0.2630(12) 0.454(2) 0.129(11) Uani 0.3333 1 d D U . A -1
H5A H 0.6778 0.2219 0.3744 0.154 Uiso 0.3333 1 calc R . . A -1
H5B H 0.7950 0.3131 0.4290 0.154 Uiso 0.3333 1 calc R . . A -1
C6 C 0.7136(13) 0.1805(10) 0.555(3) 0.143(12) Uani 0.3333 1 d D U . A -1
H6A H 0.7471 0.1396 0.5184 0.214 Uiso 0.3333 1 calc R . . A -1
H6B H 0.7544 0.2203 0.6333 0.214 Uiso 0.3333 1 calc R . . A -1
H6C H 0.6369 0.1289 0.5787 0.214 Uiso 0.3333 1 calc R . . A -1

loop_
_atom_site_aniso_label
_atom_site_aniso_U_11
_atom_site_aniso_U_22
_atom_site_aniso_U_33
_atom_site_aniso_U_23
_atom_site_aniso_U_13
_atom_site_aniso_U_12
Mn1 0.0214(8) 0.0214(8) 0.0350(12) 0.000 0.000 0.0107(4)
Cl1 0.0590(13) 0.0321(13) 0.0501(15) 0.000 -0.0247(10) 0.0161(6)
O1 0.033(2) 0.027(2) 0.035(2) 0.0025(17) -0.0047(17) 0.0139(18)
C1 0.022(3) 0.024(3) 0.029(3) 0.004(3) 0.002(2) 0.012(3)
C2 0.032(3) 0.028(5) 0.029(4) 0.000 -0.006(3) 0.014(2)
N1 0.062(6) 0.062(6) 0.050(8) 0.000 0.000 0.031(3)
C4 0.10(2) 0.051(15) 0.063(15) 0.002(12) -0.012(15) 0.033(14)
C3 0.040(12) 0.064(14) 0.054(12) 0.028(11) 0.001(10) 0.014(11)
C5 0.17(2) 0.087(18) 0.17(3) -0.036(17) -0.06(2) 0.099(17)
C6 0.19(3) 0.09(2) 0.19(3) -0.027(18) -0.10(2) 0.11(2)

loop_
_atom_type_symbol
_atom_type_description
_atom_type_scat_dispersion_real
_atom_type_scat_dispersion_imag
_atom_type_scat_source
C C 0.0033 0.0016 'International Tables Vol C Tables 4.2.6.8 and 6.1.1.4'
H H 0.0000 0.0000 'International Tables Vol C Tables 4.2.6.8 and 6.1.1.4'
Cl Cl 0.1484 0.1585 'International Tables Vol C Tables 4.2.6.8 and 6.1.1.4'
Mn Mn 0.3368 0.7283 'International Tables Vol C Tables 4.2.6.8 and 6.1.1.4'
N N 0.0061 0.0033 'International Tables Vol C Tables 4.2.6.8 and 6.1.1.4'
O O 0.0106 0.0060 'International Tables Vol C Tables 4.2.6.8 and 6.1.1.4'

loop_
_geom_angle_atom_site_label_1
_geom_angle_atom_site_label_2
_geom_angle_atom_site_label_3
_geom_angle
_geom_angle_site_symmetry_1
_geom_angle_site_symmetry_3
O1 Mn1 O1 96.2(2) 5_657 2_655
O1 Mn1 O1 96.2(2) . 6_557
O1 Mn1 O1 96.2(2) 4_667 3_665
O1 Mn1 O1 74.89(18) 5_657 .
O1 Mn1 O1 165.51(19) 5_657 3_665
O1 Mn1 O1 95.30(13) 2_655 .
O1 Mn1 O1 165.51(19) 2_655 6_557
O1 Mn1 O1 95.30(13) 5_657 4_667
O1 Mn1 O1 95.30(13) 4_667 6_557
O1 Mn1 O1 74.89(18) 2_655 4_667
O1 Mn1 O1 95.30(13) 2_655 3_665
O1 Mn1 O1 165.51(19) . 4_667
O1 Mn1 O1 74.89(18) 6_557 3_665
O1 Mn1 O1 95.30(13) 5_657 6_557
O1 Mn1 O1 95.29(13) . 3_665
C1 O1 Mn1 117.4(3) . .
O1 C1 C1 115.2(3) . 5_657
O1 C1 C2 125.8(5) . .
C2 C1 C1 119.0(3) . 5_657
C1 C2 Cl1 119.0(3) 11 .
C1 C2 Cl1 119.0(3) . .
C1 C2 C1 121.9(7) . 11
C5 N1 C3 105.2(11) . .
H4A C4 H4B 109.5 . .
H4A C4 H4C 109.5 . .
H4B C4 H4C 109.5 . .
C3 C4 H4A 109.5 . .
C3 C4 H4B 109.5 . .
C3 C4 H4C 109.5 . .
N1 C3 H3A 108.4 . .
N1 C3 H3B 108.4 . .
C4 C3 N1 115.5(10) . .
C4 C3 H3A 108.4 . .
C4 C3 H3B 108.4 . .
H3A C3 H3B 107.5 . .
N1 C5 H5A 108.6 . .
N1 C5 H5B 108.6 . .
H5A C5 H5B 107.6 . .
C6 C5 N1 114.7(15) . .
C6 C5 H5A 108.6 . .
C6 C5 H5B 108.6 . .
C5 C6 H6A 109.5 . .
C5 C6 H6B 109.5 . .
C5 C6 H6C 109.5 . .
H6A C6 H6B 109.5 . .
H6A C6 H6C 109.5 . .
H6B C6 H6C 109.5 . .

loop_
_geom_bond_atom_site_label_1
_geom_bond_atom_site_label_2
_geom_bond_distance
_geom_bond_site_symmetry_2
Mn1 O1 2.157(4) 5_657
Mn1 O1 2.157(4) 6_557
Mn1 O1 2.157(4) 4_667
Mn1 O1 2.157(4) 2_655
Mn1 O1 2.157(4) .
Mn1 O1 2.157(4) 3_665
Cl1 C2 1.735(8) .
O1 C1 1.254(6) .
C1 C1 1.556(10) 5_657
C1 C2 1.376(6) .
C2 C1 1.376(6) 11
N1 C3 1.557(8) .
N1 C5 1.552(11) .
C4 H4A 0.9800 .
C4 H4B 0.9800 .
C4 H4C 0.9800 .
C4 C3 1.531(9) .
C3 H3A 0.9900 .
C3 H3B 0.9900 .
C5 H5A 0.9900 .
C5 H5B 0.9900 .
C5 C6 1.54(2) .
C6 H6A 0.9800 .
C6 H6B 0.9800 .
C6 H6C 0.9800 .

loop_
_geom_torsion_atom_site_label_1
_geom_torsion_atom_site_label_2
_geom_torsion_atom_site_label_3
_geom_torsion_atom_site_label_4
_geom_torsion
_geom_torsion_site_symmetry_1
_geom_torsion_site_symmetry_4
Mn1 O1 C1 C1 -1.5(7) . 5_657
Mn1 O1 C1 C2 -179.2(5) . .
O1 C1 C2 Cl1 -3.0(10) . .
O1 C1 C2 C1 180.0(4) . 11
C1 C1 C2 Cl1 179.4(5) 5_657 .
C1 C1 C2 C1 2.3(12) 5_657 11
C3 N1 C5 C6 180.00(3) . .
C5 N1 C3 C4 180.000(19) . .

loop_
_smtbx_masks_void_nr
_smtbx_masks_void_average_x
_smtbx_masks_void_average_y
_smtbx_masks_void_average_z
_smtbx_masks_void_volume
_smtbx_masks_void_count_electrons
1 0.000 0.000 -0.617 728.1 259.1
